data_7238107
loop_
_publ_author_name
'Carland, Michael'
'Abrahams, Brendan F.'
'Denny, William A.'
'Murray, Vincent'
'McFadyen, W. David'

_publ_section_title
;
 Hydrogen-bonded networks from novel platinum(ii) dimers
;
_journal_issue 115
_journal_name_full CrystEngComm
_journal_page_first 701
_journal_paper_doi 10.1039/b511536a
_journal_volume 7
_journal_year 2005
_chemical_formula_sum 'C8 H11 Cl2 N Pt Se'
_chemical_formula_weight 466.13
_chemical_name_systematic
;
cis-dichloro[2-(phenylselanyl)ethanamine]platinum(II)
;
_space_group_IT_number 2
_space_group_name_Hall '-P 1'
_space_group_name_H-M_alt 'P -1'
_symmetry_cell_setting triclinic
_symmetry_space_group_name_H-M 'P -1'
_atom_sites_solution_hydrogens geom
_atom_sites_solution_primary direct
_atom_sites_solution_secondary difmap
_audit_creation_method SHELXL-97
_cell_angle_alpha 83.699(2)
_cell_angle_beta 87.174(2)
_cell_angle_gamma 86.834(2)
_cell_formula_units_Z 2
_cell_length_a 7.9398(10)
_cell_length_b 8.2908(11)
_cell_length_c 8.5591(11)
_cell_measurement_reflns_used 2506
_cell_measurement_temperature 293(2)
_cell_measurement_theta_max 27.51
_cell_measurement_theta_min 2.40
_cell_volume 558.63(12)
_computing_cell_refinement 'Bruker SMART'
_computing_data_collection 'Bruker SMART'
_computing_data_reduction 'Bruker SAINT'
_computing_structure_refinement 'SHELXL-97 (Sheldrick, 1997)'
_computing_structure_solution 'SHELXL-97 (Sheldrick, 1997)'
_diffrn_ambient_temperature 293(2)
_diffrn_measured_fraction_theta_full 0.949
_diffrn_measured_fraction_theta_max 0.949
_diffrn_measurement_device_type 'Bruker CCD area detector'
_diffrn_measurement_method 'phi and omega scans'
_diffrn_radiation_monochromator graphite
_diffrn_radiation_source 'fine-focus sealed tube'
_diffrn_radiation_type MoK\a
_diffrn_radiation_wavelength 0.71073
_diffrn_reflns_av_R_equivalents 0.0220
_diffrn_reflns_av_sigmaI/netI 0.0419
_diffrn_reflns_limit_h_max 10
_diffrn_reflns_limit_h_min -9
_diffrn_reflns_limit_k_max 10
_diffrn_reflns_limit_k_min -7
_diffrn_reflns_limit_l_max 11
_diffrn_reflns_limit_l_min -10
_diffrn_reflns_number 3524
_diffrn_reflns_theta_full 27.51
_diffrn_reflns_theta_max 27.51
_diffrn_reflns_theta_min 2.40
_diffrn_standards_decay_% 0
_exptl_absorpt_coefficient_mu 16.248
_exptl_absorpt_correction_T_max 1.000
_exptl_absorpt_correction_T_min 0.512
_exptl_absorpt_correction_type multi-scan
_exptl_absorpt_process_details
;
Sheldrick, G. M., SADABS
;
_exptl_crystal_colour yellow
_exptl_crystal_density_diffrn 2.771
_exptl_crystal_density_method 'not measured'
_exptl_crystal_description rod
_exptl_crystal_F_000 424
_exptl_crystal_size_max 0.25
_exptl_crystal_size_mid 0.07
_exptl_crystal_size_min 0.07
_refine_diff_density_max 1.962
_refine_diff_density_min -2.753
_refine_diff_density_rms 0.241
_refine_ls_extinction_method none
_refine_ls_goodness_of_fit_ref 1.043
_refine_ls_hydrogen_treatment mixed
_refine_ls_matrix_type full
_refine_ls_number_parameters 118
_refine_ls_number_reflns 2439
_refine_ls_number_restraints 0
_refine_ls_restrained_S_all 1.043
_refine_ls_R_factor_all 0.0323
_refine_ls_R_factor_gt 0.0303
_refine_ls_shift/su_max 0.000
_refine_ls_shift/su_mean 0.000
_refine_ls_structure_factor_coef Fsqd
_refine_ls_weighting_details 'calc w=1/[\s^2^(Fo^2^)+(0.0481P)^2^+0.0000P] where P=(Fo^2^+2Fc^2^)/3'
_refine_ls_weighting_scheme calc
_refine_ls_wR_factor_gt 0.0783
_refine_ls_wR_factor_ref 0.0794
_reflns_number_gt 2263
_reflns_number_total 2439
_reflns_threshold_expression >2sigma(I)
_cod_data_source_file b511536a.txt
_cod_data_source_block mcptphab
_cod_depositor_comments
;
The following automatic conversions were performed:

data item '_symmetry_cell_setting' value 'Triclinic' was changed to
'triclinic' in accordance with the
/home/saulius/struct/COD-crude-data/automatic-downloads/DataCite-retrospective/RSC/depositions/lib/dictionaries/cif_core.dic
dictionary named 'cif_core.dic' version 2.4.2 last updated on
2011-04-26.

Automatic conversion script
Id: cif_fix_values 6909 2019-04-08 15:41:33Z antanas 
;
_cod_original_sg_symbol_H-M P-1
_cod_database_code 7238107

loop_
_symmetry_equiv_pos_as_xyz
'x, y, z'
'-x, -y, -z'

loop_
_atom_site_label
_atom_site_type_symbol
_atom_site_fract_x
_atom_site_fract_y
_atom_site_fract_z
_atom_site_U_iso_or_equiv
_atom_site_adp_type
_atom_site_occupancy
_atom_site_symmetry_multiplicity
_atom_site_calc_flag
_atom_site_refinement_flags
C7 C 0.0656(8) 0.8722(7) 0.3525(7) 0.0353(13) Uani 1 1 d .
H7A H 0.0571 0.9793 0.2942 0.042 Uiso 1 1 calc R
H7B H -0.0219 0.8670 0.4358 0.042 Uiso 1 1 calc R
C8 C 0.2369(8) 0.8439(8) 0.4225(7) 0.0368(13) Uani 1 1 d .
H8A H 0.3248 0.8603 0.3403 0.044 Uiso 1 1 calc R
H8B H 0.2498 0.9203 0.4986 0.044 Uiso 1 1 calc R
Cl1 Cl 0.0846(2) 0.3026(2) 0.2328(2) 0.0416(4) Uani 1 1 d .
Pt1 Pt 0.17740(2) 0.49879(2) 0.37522(2) 0.02594(10) Uani 1 1 d .
Se1 Se 0.03472(7) 0.70599(7) 0.21190(7) 0.02955(14) Uani 1 1 d .
Cl2 Cl 0.32950(19) 0.3092(2) 0.54169(19) 0.0403(4) Uani 1 1 d .
N1 N 0.2522(6) 0.6762(7) 0.4999(6) 0.0339(11) Uani 1 1 d .
H1A H 0.1911 0.6718 0.5915 0.041 Uiso 1 1 calc R
H1B H 0.3609 0.6535 0.5231 0.041 Uiso 1 1 calc R
C1 C 0.2076(7) 0.7686(7) 0.0504(6) 0.0305(12) Uani 1 1 d .
C5 C 0.3440(9) 0.9691(10) -0.1260(8) 0.0483(17) Uani 1 1 d .
H5 H 0.3579 1.0775 -0.1629 0.058 Uiso 1 1 calc R
C4 C 0.4378(9) 0.8493(10) -0.1929(8) 0.0501(18) Uani 1 1 d .
H4 H 0.5169 0.8762 -0.2741 0.060 Uiso 1 1 calc R
C6 C 0.2269(8) 0.9284(8) -0.0019(7) 0.0409(14) Uani 1 1 d .
H6 H 0.1631 1.0094 0.0443 0.049 Uiso 1 1 calc R
C2 C 0.2999(8) 0.6441(9) -0.0175(7) 0.0424(15) Uani 1 1 d .
H2 H 0.2853 0.5354 0.0175 0.051 Uiso 1 1 calc R
C3 C 0.4153(9) 0.6903(10) -0.1405(8) 0.0485(17) Uani 1 1 d .
H3 H 0.4788 0.6101 -0.1881 0.058 Uiso 1 1 calc R

loop_
_atom_site_aniso_label
_atom_site_aniso_U_11
_atom_site_aniso_U_22
_atom_site_aniso_U_33
_atom_site_aniso_U_23
_atom_site_aniso_U_13
_atom_site_aniso_U_12
C7 0.049(3) 0.019(3) 0.037(3) -0.005(2) 0.009(3) 0.003(2)
C8 0.044(3) 0.028(3) 0.039(3) -0.007(3) 0.005(3) -0.006(2)
Cl1 0.0554(9) 0.0267(8) 0.0444(8) -0.0108(6) 0.0024(7) -0.0079(6)
Pt1 0.02879(14) 0.02025(14) 0.02808(14) -0.00184(9) 0.00420(9) -0.00139(9)
Se1 0.0310(3) 0.0249(3) 0.0319(3) -0.0015(2) 0.0019(2) 0.0004(2)
Cl2 0.0353(7) 0.0372(9) 0.0441(8) 0.0100(7) 0.0021(6) 0.0031(6)
N1 0.035(3) 0.032(3) 0.035(3) -0.006(2) 0.002(2) -0.004(2)
C1 0.034(3) 0.030(3) 0.026(3) 0.002(2) 0.000(2) 0.001(2)
C5 0.056(4) 0.045(4) 0.041(3) 0.008(3) 0.004(3) -0.011(3)
C4 0.048(4) 0.065(6) 0.037(3) -0.001(3) 0.009(3) -0.008(3)
C6 0.046(3) 0.036(4) 0.041(3) -0.002(3) 0.000(3) -0.001(3)
C2 0.051(4) 0.036(4) 0.037(3) 0.000(3) 0.009(3) 0.008(3)
C3 0.051(4) 0.057(5) 0.036(3) -0.006(3) 0.006(3) 0.009(3)

loop_
_atom_type_symbol
_atom_type_description
_atom_type_scat_dispersion_real
_atom_type_scat_dispersion_imag
_atom_type_scat_source
C C 0.0033 0.0016 'International Tables Vol C Tables 4.2.6.8 and 6.1.1.4'
H H 0.0000 0.0000 'International Tables Vol C Tables 4.2.6.8 and 6.1.1.4'
N N 0.0061 0.0033 'International Tables Vol C Tables 4.2.6.8 and 6.1.1.4'
Cl Cl 0.1484 0.1585 'International Tables Vol C Tables 4.2.6.8 and 6.1.1.4'
Se Se -0.0929 2.2259 'International Tables Vol C Tables 4.2.6.8 and 6.1.1.4'
Pt Pt -1.7033 8.3905 'International Tables Vol C Tables 4.2.6.8 and 6.1.1.4'

loop_
_geom_angle_atom_site_label_1
_geom_angle_atom_site_label_2
_geom_angle_atom_site_label_3
_geom_angle
_geom_angle_site_symmetry_1
_geom_angle_site_symmetry_3
C8 C7 Se1 109.3(4) . .
C8 C7 N1 35.1(3) . .
Se1 C7 N1 87.7(2) . .
N1 C8 C7 108.9(5) . .
N1 C8 Se1 83.9(3) . .
C7 C8 Se1 40.6(3) . .
Pt1 Cl1 Se1 45.26(3) . .
Pt1 Cl1 Cl2 43.73(4) . .
Se1 Cl1 Cl2 88.98(5) . .
Pt1 Cl1 N1 81.12(9) . 2_566
Se1 Cl1 N1 82.20(9) . 2_566
Cl2 Cl1 N1 86.01(9) . 2_566
N1 Pt1 Cl1 178.17(14) . .
N1 Pt1 Cl2 88.50(16) . .
Cl1 Pt1 Cl2 93.02(7) . .
N1 Pt1 Se1 87.61(15) . .
Cl1 Pt1 Se1 90.89(5) . .
Cl2 Pt1 Se1 175.87(4) . .
N1 Pt1 Pt1 84.54(14) . 2_566
Cl1 Pt1 Pt1 94.33(4) . 2_566
Cl2 Pt1 Pt1 94.14(4) . 2_566
Se1 Pt1 Pt1 86.872(17) . 2_566
C1 Se1 C7 98.7(3) . .
C1 Se1 Pt1 102.64(17) . .
C7 Se1 Pt1 93.41(19) . .
C1 Se1 C8 86.1(2) . .
C7 Se1 C8 30.1(2) . .
Pt1 Se1 C8 69.64(13) . .
C1 Se1 N1 98.76(19) . .
C7 Se1 N1 52.5(2) . .
Pt1 Se1 N1 41.76(10) . .
C8 Se1 N1 28.64(16) . .
C1 Se1 Cl1 100.47(18) . .
C7 Se1 Cl1 136.06(19) . .
Pt1 Se1 Cl1 43.85(3) . .
C8 Se1 Cl1 113.18(14) . .
N1 Se1 Cl1 85.60(10) . .
C1 Se1 Cl2 164.55(17) . 2_566
C7 Se1 Cl2 76.57(18) . 2_566
Pt1 Se1 Cl2 92.38(3) . 2_566
C8 Se1 Cl2 95.96(13) . 2_566
N1 Se1 Cl2 90.00(10) . 2_566
Cl1 Se1 Cl2 92.84(4) . 2_566
Pt1 Cl2 N1 41.84(10) . .
Pt1 Cl2 N1 115.38(11) . 2_666
N1 Cl2 N1 96.55(13) . 2_666
Pt1 Cl2 Cl1 43.24(4) . .
N1 Cl2 Cl1 85.08(11) . .
N1 Cl2 Cl1 122.24(11) 2_666 .
Pt1 Cl2 Se1 86.43(4) . 2_566
N1 Cl2 Se1 85.43(10) . 2_566
N1 Cl2 Se1 149.10(10) 2_666 2_566
Cl1 Cl2 Se1 88.66(5) . 2_566
C8 N1 Pt1 116.3(4) . .
C8 N1 C7 36.0(3) . .
Pt1 N1 C7 89.6(2) . .
C8 N1 Cl2 159.5(4) . .
Pt1 N1 Cl2 49.66(12) . .
C7 N1 Cl2 138.8(2) . .
C8 N1 Se1 67.4(3) . .
Pt1 N1 Se1 50.63(11) . .
C7 N1 Se1 39.79(16) . .
Cl2 N1 Se1 100.28(15) . .
C8 N1 Cl2 89.0(3) . 2_666
Pt1 N1 Cl2 108.60(19) . 2_666
C7 N1 Cl2 121.7(2) . 2_666
Cl2 N1 Cl2 83.45(13) . 2_666
Se1 N1 Cl2 120.76(16) . 2_666
C8 N1 Cl1 98.4(3) . 2_566
Pt1 N1 Cl1 99.98(18) . 2_566
C7 N1 Cl1 79.73(19) . 2_566
Cl2 N1 Cl1 98.96(14) . 2_566
Se1 N1 Cl1 94.83(13) . 2_566
Cl2 N1 Cl1 143.50(16) 2_666 2_566
C6 C1 C2 121.8(6) . .
C6 C1 Se1 120.6(4) . .
C2 C1 Se1 117.4(5) . .
C4 C5 C6 120.0(7) . .
C3 C4 C5 119.9(6) . .
C1 C6 C5 119.3(6) . .
C1 C2 C3 116.9(7) . .
C4 C3 C2 122.1(6) . .

loop_
_geom_bond_atom_site_label_1
_geom_bond_atom_site_label_2
_geom_bond_distance
_geom_bond_site_symmetry_2
C7 C8 1.509(9) .
C7 Se1 1.959(6) .
C7 N1 2.428(7) .
C8 N1 1.475(8) .
C8 Se1 2.841(6) .
Cl1 Pt1 2.3088(16) .
Cl1 Se1 3.3320(18) .
Cl1 Cl2 3.365(2) .
Cl1 N1 3.443(5) 2_566
Pt1 N1 2.039(5) .
Pt1 Cl2 2.3296(15) .
Pt1 Se1 2.3669(6) .
Pt1 Pt1 3.4509(5) 2_566
Se1 C1 1.949(5) .
Se1 N1 3.059(5) .
Se1 Cl2 3.4939(15) 2_566
Cl2 N1 3.055(6) .
Cl2 N1 3.330(5) 2_666
Cl2 Se1 3.4939(15) 2_566
N1 Cl2 3.330(5) 2_666
N1 Cl1 3.443(5) 2_566
C1 C6 1.365(9) .
C1 C2 1.396(8) .
C5 C4 1.368(10) .
C5 C6 1.402(9) .
C4 C3 1.363(11) .
C2 C3 1.396(9) .

loop_
_geom_hbond_atom_site_label_D
_geom_hbond_atom_site_label_H
_geom_hbond_atom_site_label_A
_geom_hbond_distance_DH
_geom_hbond_distance_HA
_geom_hbond_distance_DA
_geom_hbond_angle_DHA
_geom_hbond_site_symmetry_A
N1 H1A Cl1 0.90 2.61 3.443(5) 154.9 2_566
N1 H1B Cl2 0.90 2.52 3.330(5) 149.8 2_666
